data_7054719
loop_
_publ_author_name
'Saraswatula, Viswanadha G.'
'Bhattacharya, Suman'
'Saha, Binoy K.'

_publ_section_title
;
 Can the thermal expansion be controlled by varying the hydrogen bond
 dimensionality in polymorphs?
;
_journal_issue 5
_journal_name_full 'New J. Chem.'
_journal_page_first 3345
_journal_paper_doi 10.1039/C5NJ00196J
_journal_volume 39
_journal_year 2015
_chemical_formula_moiety 'C4 H4 O2'
_chemical_formula_sum 'C4 H4 O2'
_chemical_formula_weight 84.07
_chemical_name_systematic 'But-2-ynoic acid'
_space_group_crystal_system monoclinic
_space_group_IT_number 4
_space_group_name_Hall 'P 2yb'
_space_group_name_H-M_alt 'P 1 21 1'
_symmetry_space_group_name_Hall 'P 2yb'
_symmetry_space_group_name_H-M 'P 1 21 1'
_atom_sites_solution_hydrogens mixed
_atom_sites_solution_primary direct
_audit_creation_date 2014-11-21
_audit_creation_method
;
Olex2 1.2
(compiled 2014.08.28 svn.r2986 for OlexSys, GUI svn.r4874)
;
_audit_update_record
;
2014-12-18 deposited with the CCDC.
2015-03-06 downloaded from the CCDC.
;
_cell_angle_alpha 90
_cell_angle_beta 101.058(15)
_cell_angle_gamma 90
_cell_formula_units_Z 2
_cell_length_a 3.8248(8)
_cell_length_b 7.0987(7)
_cell_length_c 7.7801(9)
_cell_measurement_reflns_used 463
_cell_measurement_temperature 118(2)
_cell_measurement_theta_max 29.1114
_cell_measurement_theta_min 3.9114
_cell_volume 207.32(5)
_computing_cell_refinement
;
CrysAlisPro, Agilent Technologies,
Version 1.171.36.21 (release 14-08-2012 CrysAlis171 .NET)
(compiled Sep 14 2012,17:21:16)
;
_computing_data_collection
;
CrysAlisPro, Agilent Technologies,
Version 1.171.36.21 (release 14-08-2012 CrysAlis171 .NET)
(compiled Sep 14 2012,17:21:16)
;
_computing_data_reduction
;
CrysAlisPro, Agilent Technologies,
Version 1.171.36.21 (release 14-08-2012 CrysAlis171 .NET)
(compiled Sep 14 2012,17:21:16)
;
_computing_molecular_graphics 'Olex2 (Dolomanov et al., 2009)'
_computing_publication_material 'Olex2 (Dolomanov et al., 2009)'
_computing_structure_refinement 'ShelXL (Sheldrick, 2008)'
_computing_structure_solution 'ShelXS (Sheldrick, 2008)'
_diffrn_ambient_temperature 118(2)
_diffrn_detector_area_resol_mean 15.9821
_diffrn_measured_fraction_theta_full 0.998
_diffrn_measured_fraction_theta_max 0.865
_diffrn_measurement_details
;
  1 omega  -24.00   17.00   1.0000    5.0000
omega____ theta____ kappa____ phi______ frames
    -      -17.4178  -99.0000  150.0000 41

  2 omega    0.00   50.00   1.0000    5.0000
omega____ theta____ kappa____ phi______ frames
    -       19.2147   77.0000  -90.0000 50

  3 omega  -53.00   56.00   1.0000    5.0000
omega____ theta____ kappa____ phi______ frames
    -       19.2147  -19.0000  -30.0000 109

  4 omega  -43.00   33.00   1.0000    5.0000
omega____ theta____ kappa____ phi______ frames
    -      -17.4178   37.0000 -150.0000 76
;
_diffrn_measurement_device_type 'Xcalibur, Eos'
_diffrn_measurement_method '\w scans'
_diffrn_orient_matrix_UB_11 -0.0515484000
_diffrn_orient_matrix_UB_12 -0.0961115000
_diffrn_orient_matrix_UB_13 -0.0062805000
_diffrn_orient_matrix_UB_21 -0.1810850000
_diffrn_orient_matrix_UB_22 0.0269911000
_diffrn_orient_matrix_UB_23 -0.0089747000
_diffrn_orient_matrix_UB_31 -0.0154033000
_diffrn_orient_matrix_UB_32 0.0039155000
_diffrn_orient_matrix_UB_33 -0.0922833000
_diffrn_radiation_monochromator graphite
_diffrn_radiation_type MoK\a
_diffrn_radiation_wavelength 0.71073
_diffrn_reflns_av_R_equivalents 0.0164
_diffrn_reflns_av_unetI/netI 0.0360
_diffrn_reflns_Laue_measured_fraction_full 0.998
_diffrn_reflns_Laue_measured_fraction_max 0.865
_diffrn_reflns_limit_h_max 4
_diffrn_reflns_limit_h_min -5
_diffrn_reflns_limit_k_max 9
_diffrn_reflns_limit_k_min -8
_diffrn_reflns_limit_l_max 10
_diffrn_reflns_limit_l_min -8
_diffrn_reflns_number 1149
_diffrn_reflns_point_group_measured_fraction_full 0.847
_diffrn_reflns_point_group_measured_fraction_max 0.706
_diffrn_reflns_theta_full 25.000
_diffrn_reflns_theta_max 29.176
_diffrn_reflns_theta_min 3.919
_diffrn_source 'Enhance (Mo) X-ray Source'
_exptl_absorpt_coefficient_mu 0.109
_exptl_absorpt_correction_T_max 1.00000
_exptl_absorpt_correction_T_min 0.79360
_exptl_absorpt_correction_type multi-scan
_exptl_absorpt_process_details
;
CrysAlisPro, Agilent Technologies,
Version 1.171.36.21 (release 14-08-2012 CrysAlis171 .NET)
(compiled Sep 14 2012,17:21:16)
Empirical absorption correction using spherical harmonics,
 implemented in SCALE3 ABSPACK scaling algorithm.
;
_exptl_crystal_colour colourless
_exptl_crystal_colour_primary colourless
_exptl_crystal_density_diffrn 1.347
_exptl_crystal_description block
_exptl_crystal_F_000 88
_exptl_crystal_size_max 0.36
_exptl_crystal_size_mid 0.28
_exptl_crystal_size_min 0.22
_refine_diff_density_max 0.159
_refine_diff_density_min -0.191
_refine_diff_density_rms 0.045
_refine_ls_abs_structure_details
;
 Flack x determined using 238 quotients [(I+)-(I-)]/[(I+)+(I-)]
 (Parsons, Flack and Wagner, Acta Cryst. B69 (2013) 249-259).
;
_refine_ls_abs_structure_Flack -1.3(10)
_refine_ls_extinction_method none
_refine_ls_goodness_of_fit_ref 1.090
_refine_ls_hydrogen_treatment mixed
_refine_ls_matrix_type full
_refine_ls_number_parameters 60
_refine_ls_number_reflns 786
_refine_ls_number_restraints 1
_refine_ls_restrained_S_all 1.089
_refine_ls_R_factor_all 0.0449
_refine_ls_R_factor_gt 0.0400
_refine_ls_shift/su_max 0.000
_refine_ls_shift/su_mean 0.000
_refine_ls_structure_factor_coef Fsqd
_refine_ls_weighting_details 'w=1/[\s^2^(Fo^2^)+(0.0411P)^2^+0.0566P] where P=(Fo^2^+2Fc^2^)/3'
_refine_ls_weighting_scheme calc
_refine_ls_wR_factor_gt 0.0929
_refine_ls_wR_factor_ref 0.0973
_reflns_Friedel_coverage 0.514
_reflns_Friedel_fraction_full 0.668
_reflns_Friedel_fraction_max 0.520
_reflns_number_gt 728
_reflns_number_total 786
_reflns_threshold_expression 'I > 2\s(I)'
_cod_data_source_file c5nj00196j2.cif
_cod_data_source_block 1d-118
_cod_depositor_comments 'Adding full bibliography for 7054714--7054724.cif.'
_cod_database_code 7054719
_shelxl_version_number 2014/6
_shelx_space_group_comment
;
The symmetry employed for this shelxl refinement is uniquely defined
by the following loop, which should always be used as a source of
symmetry information in preference to the above space-group names.
They are only intended as comments.
;
_shelx_estimated_absorpt_t_max 0.976
_shelx_estimated_absorpt_t_min 0.962

loop_
_space_group_symop_operation_xyz
'x, y, z'
'-x, y+1/2, -z'

loop_
_atom_site_label
_atom_site_type_symbol
_atom_site_fract_x
_atom_site_fract_y
_atom_site_fract_z
_atom_site_U_iso_or_equiv
_atom_site_adp_type
_atom_site_occupancy
_atom_site_site_symmetry_order
_atom_site_calc_flag
_atom_site_refinement_flags_posn
C4 C 0.0616(9) 0.2988(5) 0.9088(4) 0.0293(8) Uani 1 1 d .
H4A H -0.0293 0.3492 1.0090 0.044 Uiso 1 1 calc GR
H4B H 0.2686 0.2184 0.9510 0.044 Uiso 1 1 calc GR
H4C H -0.1249 0.2244 0.8350 0.044 Uiso 1 1 calc GR
C3 C 0.1658(8) 0.4529(4) 0.8075(4) 0.0230(6) Uani 1 1 d .
C1 C 0.3621(8) 0.7243(4) 0.6160(3) 0.0234(7) Uani 1 1 d .
O1 O 0.4698(7) 0.6937(3) 0.4817(3) 0.0277(5) Uani 1 1 d .
C2 C 0.2527(8) 0.5782(4) 0.7235(4) 0.0241(6) Uani 1 1 d .
O2 O 0.3355(7) 0.8950(3) 0.6792(3) 0.0318(6) Uani 1 1 d .
H2 H 0.405(10) 0.979(5) 0.610(5) 0.040(10) Uiso 1 1 d .

loop_
_atom_site_aniso_label
_atom_site_aniso_U_11
_atom_site_aniso_U_22
_atom_site_aniso_U_33
_atom_site_aniso_U_23
_atom_site_aniso_U_13
_atom_site_aniso_U_12
C4 0.0346(19) 0.0233(16) 0.0312(16) 0.0058(12) 0.0092(14) -0.0010(14)
C3 0.0262(15) 0.0202(13) 0.0229(13) -0.0016(11) 0.0052(11) 0.0024(12)
C1 0.0262(17) 0.0185(15) 0.0251(14) 0.0043(12) 0.0035(11) 0.0007(13)
O1 0.0413(13) 0.0190(10) 0.0262(10) 0.0029(9) 0.0149(9) 0.0030(10)
C2 0.0288(16) 0.0177(13) 0.0262(14) -0.0007(11) 0.0062(12) 0.0009(12)
O2 0.0521(16) 0.0168(9) 0.0306(12) 0.0011(9) 0.0180(10) -0.0001(10)

loop_
_atom_type_symbol
_atom_type_description
_atom_type_scat_dispersion_real
_atom_type_scat_dispersion_imag
_atom_type_scat_source
C C 0.0033 0.0016 'International Tables Vol C Tables 4.2.6.8 and 6.1.1.4'
H H 0.0000 0.0000 'International Tables Vol C Tables 4.2.6.8 and 6.1.1.4'
O O 0.0106 0.0060 'International Tables Vol C Tables 4.2.6.8 and 6.1.1.4'

loop_
_geom_angle_atom_site_label_1
_geom_angle_atom_site_label_2
_geom_angle_atom_site_label_3
_geom_angle
H4A C4 H4B 109.5
H4A C4 H4C 109.5
H4B C4 H4C 109.5
C3 C4 H4A 109.5
C3 C4 H4B 109.5
C3 C4 H4C 109.5
C2 C3 C4 179.4(3)
O1 C1 C2 123.7(3)
O1 C1 O2 123.2(3)
O2 C1 C2 113.1(2)
C3 C2 C1 177.5(3)
C1 O2 H2 110(2)

loop_
_geom_bond_atom_site_label_1
_geom_bond_atom_site_label_2
_geom_bond_distance
C4 H4A 0.9800
C4 H4B 0.9800
C4 H4C 0.9800
C4 C3 1.448(4)
C3 C2 1.189(4)
C1 O1 1.214(3)
C1 C2 1.444(4)
C1 O2 1.319(4)
O2 H2 0.88(4)
